data_7203188
loop_
_publ_author_name
'Jos\'e Giner Planas'
'Carles Masalles'
'Reijo Sillanp\"a\"a'
'Raikko Kivek\"as'
'Francesc Teixidor'
'Clara Vi\~nas'

_publ_section_title
;
 Synthesis and solid state structure for a series of
 poly(1-pyrrolylmethyl)benzene derivatives. Control of the interplaying
 \p--\p and C--H\p interactions?
;
_journal_name_full CrystEngComm
_journal_page_first 75
_journal_page_last 83
_journal_paper_doi 10.1039/b515930j
_journal_year 2006
_chemical_formula_moiety 'C16 H16 N2'
_chemical_formula_sum 'C16 H16 N2'
_chemical_formula_weight 236.31
_chemical_name_systematic
;
?
;
_space_group_IT_number 14
_symmetry_cell_setting monoclinic
_symmetry_space_group_name_Hall '-P 2ybc'
_symmetry_space_group_name_H-M 'P 1 21/c 1'
_atom_sites_solution_hydrogens geom
_atom_sites_solution_primary direct
_atom_sites_solution_secondary difmap
_audit_creation_method SHELXL-97
_cell_angle_alpha 90.00
_cell_angle_beta 113.980(7)
_cell_angle_gamma 90.00
_cell_formula_units_Z 4
_cell_length_a 14.7475(13)
_cell_length_b 5.6746(4)
_cell_length_c 16.6394(14)
_cell_measurement_reflns_used 25
_cell_measurement_temperature 193(2)
_cell_measurement_theta_max 20.0
_cell_measurement_theta_min 12.8
_cell_volume 1272.30(19)
_computing_cell_refinement 'CAD4 EXPRESS (Enraf Nonius, 1994)'
_computing_data_collection 'CAD4 EXPRESS (Enraf Nonius, 1994)'
_computing_data_reduction 'XCAD4 (Harms, 1996)'
_computing_molecular_graphics 'SHELXTL/PC (Sheldrick, 1990)'
_computing_publication_material 'SHELXL-97 (Sheldrick, 1997)'
_computing_structure_refinement 'SHELXL-97 (Sheldrick, 1997)'
_computing_structure_solution 'SHELXS-97 (Sheldrick, 1990)'
_diffrn_ambient_temperature 193(2)
_diffrn_measured_fraction_theta_full 1.000
_diffrn_measured_fraction_theta_max 1.000
_diffrn_measurement_device_type 'Enraf Nonius CAD4'
_diffrn_measurement_method \w--\q
_diffrn_radiation_monochromator graphite
_diffrn_radiation_source 'fine-focus sealed tube'
_diffrn_radiation_type CuK\a
_diffrn_radiation_wavelength 1.54184
_diffrn_reflns_av_R_equivalents 0.0799
_diffrn_reflns_av_sigmaI/netI 0.0418
_diffrn_reflns_limit_h_max 15
_diffrn_reflns_limit_h_min -17
_diffrn_reflns_limit_k_max 6
_diffrn_reflns_limit_k_min -4
_diffrn_reflns_limit_l_max 19
_diffrn_reflns_limit_l_min -13
_diffrn_reflns_number 2552
_diffrn_reflns_theta_full 64.96
_diffrn_reflns_theta_max 64.96
_diffrn_reflns_theta_min 3.28
_diffrn_standards_decay_% <1
_diffrn_standards_interval_count 100
_diffrn_standards_number 3
_exptl_absorpt_coefficient_mu 0.564
_exptl_absorpt_correction_T_max 0.9354
_exptl_absorpt_correction_T_min 0.8141
_exptl_absorpt_correction_type refdelf
_exptl_absorpt_process_details
;
Sheldrick, G.M. (anon) SHELX97 Release 97-2 (1998)
;
_exptl_crystal_colour colourless
_exptl_crystal_density_diffrn 1.234
_exptl_crystal_density_meas ?
_exptl_crystal_density_method .
_exptl_crystal_description plate
_exptl_crystal_F_000 504
_exptl_crystal_size_max 0.38
_exptl_crystal_size_mid 0.30
_exptl_crystal_size_min 0.12
_refine_diff_density_max 0.160
_refine_diff_density_min -0.186
_refine_diff_density_rms 0.041
_refine_ls_extinction_method none
_refine_ls_goodness_of_fit_ref 1.026
_refine_ls_hydrogen_treatment constr
_refine_ls_matrix_type full
_refine_ls_number_parameters 163
_refine_ls_number_reflns 2172
_refine_ls_number_restraints 0
_refine_ls_restrained_S_all 1.026
_refine_ls_R_factor_all 0.0728
_refine_ls_R_factor_gt 0.0431
_refine_ls_shift/su_max 0.000
_refine_ls_shift/su_mean 0.000
_refine_ls_structure_factor_coef Fsqd
_refine_ls_weighting_details
;
w=1/[\s^2^(Fo^2^)+(0.0615P)^2^+0.2115P] where P=(Fo^2^+2Fc^2^)/3
;
_refine_ls_weighting_scheme calc
_refine_ls_wR_factor_gt 0.1040
_refine_ls_wR_factor_ref 0.1169
_reflns_number_gt 1601
_reflns_number_total 2172
_reflns_threshold_expression >2sigma(I)
_cod_data_source_file b515930j.txt
_cod_data_source_block compound_5
_cod_original_cell_volume 1272.30(18)
_cod_original_sg_symbol_H-M 'P 21/c'
_cod_database_code 7203188

loop_
_symmetry_equiv_pos_as_xyz
'x, y, z'
'-x, y+1/2, -z+1/2'
'-x, -y, -z'
'x, -y-1/2, z-1/2'

loop_
_atom_site_label
_atom_site_type_symbol
_atom_site_fract_x
_atom_site_fract_y
_atom_site_fract_z
_atom_site_U_iso_or_equiv
_atom_site_adp_type
_atom_site_occupancy
_atom_site_calc_flag
_atom_site_refinement_flags
_atom_site_disorder_assembly
_atom_site_disorder_group
N8A N 0.05987(11) 0.0910(2) 0.85147(10) 0.0277(4) Uani 1 d . . .
C1A C -0.01394(12) 0.3392(3) 0.93190(12) 0.0255(4) Uani 1 d . . .
C2A C -0.08525(13) 0.5088(3) 0.92320(12) 0.0268(4) Uani 1 d . . .
H2A H -0.1440 0.5164 0.8706 0.032 Uiso 1 calc R . .
C3A C -0.07138(13) 0.6670(3) 0.99066(12) 0.0282(4) Uani 1 d . . .
H3A H -0.1210 0.7814 0.9838 0.034 Uiso 1 calc R . .
C7A C -0.03137(13) 0.1658(3) 0.85834(13) 0.0322(4) Uani 1 d . . .
H4A H -0.0655 0.0253 0.8679 0.039 Uiso 1 calc R . .
H4B H -0.0758 0.2387 0.8020 0.039 Uiso 1 calc R . .
C9A C 0.10819(14) -0.1174(3) 0.88077(13) 0.0327(4) Uani 1 d . . .
H9A H 0.0865 -0.2428 0.9065 0.039 Uiso 1 calc R . .
C10A C 0.19345(15) -0.1144(4) 0.86667(14) 0.0382(5) Uani 1 d . . .
H10A H 0.2412 -0.2371 0.8803 0.046 Uiso 1 calc R . .
C11A C 0.19715(14) 0.1036(4) 0.82837(13) 0.0378(5) Uani 1 d . . .
H11A H 0.2479 0.1559 0.8113 0.045 Uiso 1 calc R . .
C12A C 0.11470(14) 0.2264(3) 0.82020(12) 0.0341(5) Uani 1 d . . .
H12A H 0.0981 0.3807 0.7966 0.041 Uiso 1 calc R . .
N8B N 0.65695(12) 0.4206(3) 0.86973(11) 0.0361(4) Uani 1 d . . .
C1B C 0.57513(13) 0.5323(3) 0.96976(12) 0.0298(4) Uani 1 d . . .
C2B C 0.51699(14) 0.3309(3) 0.94819(13) 0.0356(5) Uani 1 d . . .
H2B H 0.5281 0.2132 0.9126 0.043 Uiso 1 calc R . .
C3B C 0.44280(14) 0.2996(3) 0.97809(13) 0.0337(5) Uani 1 d . . .
H3B H 0.4036 0.1606 0.9626 0.040 Uiso 1 calc R . .
C7B C 0.65820(16) 0.5743(4) 0.93976(15) 0.0414(5) Uani 1 d . . .
H7B1 H 0.6544 0.7397 0.9196 0.050 Uiso 1 calc R . .
H7B2 H 0.7225 0.5545 0.9909 0.050 Uiso 1 calc R . .
C9B C 0.70346(16) 0.2081(4) 0.88099(16) 0.0443(5) Uani 1 d . . .
H9B H 0.7428 0.1367 0.9358 0.053 Uiso 1 calc R . .
C10B C 0.68388(18) 0.1161(4) 0.80043(18) 0.0531(6) Uani 1 d . . .
H10B H 0.7069 -0.0307 0.7886 0.064 Uiso 1 calc R . .
C11B C 0.62326(18) 0.2779(5) 0.73755(17) 0.0549(6) Uani 1 d . . .
H11B H 0.5977 0.2608 0.6755 0.066 Uiso 1 calc R . .
C12B C 0.60800(16) 0.4632(4) 0.78216(14) 0.0454(5) Uani 1 d . . .
H12B H 0.5697 0.5994 0.7566 0.055 Uiso 1 calc R . .

loop_
_atom_site_aniso_label
_atom_site_aniso_U_11
_atom_site_aniso_U_22
_atom_site_aniso_U_33
_atom_site_aniso_U_23
_atom_site_aniso_U_13
_atom_site_aniso_U_12
N8A 0.0364(8) 0.0192(7) 0.0364(9) -0.0012(6) 0.0240(7) -0.0014(6)
C1A 0.0299(9) 0.0204(9) 0.0362(10) 0.0011(8) 0.0237(8) -0.0032(7)
C2A 0.0287(9) 0.0241(9) 0.0338(9) 0.0013(8) 0.0190(8) -0.0004(7)
C3A 0.0331(9) 0.0219(9) 0.0403(10) 0.0013(8) 0.0260(8) 0.0038(8)
C7A 0.0330(10) 0.0283(10) 0.0431(11) -0.0067(8) 0.0233(9) -0.0007(8)
C9A 0.0449(11) 0.0191(9) 0.0432(11) 0.0020(8) 0.0273(9) 0.0003(8)
C10A 0.0402(11) 0.0353(11) 0.0473(12) 0.0010(9) 0.0262(10) 0.0088(9)
C11A 0.0411(11) 0.0420(12) 0.0435(11) -0.0038(9) 0.0306(10) -0.0076(9)
C12A 0.0515(12) 0.0239(10) 0.0375(11) 0.0023(8) 0.0290(10) -0.0034(8)
N8B 0.0405(9) 0.0309(9) 0.0511(10) -0.0023(8) 0.0334(8) -0.0048(7)
C1B 0.0343(10) 0.0246(10) 0.0369(10) 0.0021(8) 0.0210(8) -0.0028(8)
C2B 0.0422(11) 0.0267(10) 0.0490(12) -0.0075(9) 0.0299(10) -0.0055(9)
C3B 0.0382(10) 0.0227(10) 0.0464(11) -0.0042(8) 0.0237(9) -0.0089(8)
C7B 0.0490(12) 0.0306(11) 0.0611(14) -0.0082(10) 0.0391(11) -0.0112(9)
C9B 0.0450(12) 0.0290(11) 0.0702(15) -0.0001(10) 0.0352(11) -0.0029(9)
C10B 0.0572(14) 0.0391(13) 0.0859(18) -0.0222(13) 0.0524(14) -0.0165(11)
C11B 0.0575(14) 0.0675(17) 0.0554(14) -0.0156(13) 0.0391(12) -0.0242(13)
C12B 0.0452(12) 0.0525(14) 0.0501(13) 0.0066(11) 0.0312(11) -0.0029(10)

loop_
_atom_type_symbol
_atom_type_description
_atom_type_scat_dispersion_real
_atom_type_scat_dispersion_imag
_atom_type_scat_source
C C 0.0181 0.0091 'International Tables Vol C Tables 4.2.6.8 and 6.1.1.4'
H H 0.0000 0.0000 'International Tables Vol C Tables 4.2.6.8 and 6.1.1.4'
N N 0.0311 0.0180 'International Tables Vol C Tables 4.2.6.8 and 6.1.1.4'

loop_
_geom_angle_atom_site_label_1
_geom_angle_atom_site_label_2
_geom_angle_atom_site_label_3
_geom_angle
_geom_angle_site_symmetry_1
_geom_angle_site_symmetry_3
_geom_angle_publ_flag
C12A N8A C9A 108.69(15) . . ?
C12A N8A C7A 125.10(15) . . ?
C9A N8A C7A 126.06(15) . . ?
C3A C1A C2A 118.45(16) 3_567 . ?
C3A C1A C7A 121.85(15) 3_567 . ?
C2A C1A C7A 119.69(16) . . ?
C3A C2A C1A 120.54(17) . . ?
C3A C2A H2A 119.7 . . ?
C1A C2A H2A 119.7 . . ?
C2A C3A C1A 121.01(16) . 3_567 ?
C2A C3A H3A 119.5 . . ?
C1A C3A H3A 119.5 3_567 . ?
N8A C7A C1A 113.26(14) . . ?
N8A C7A H4A 108.9 . . ?
C1A C7A H4A 108.9 . . ?
N8A C7A H4B 108.9 . . ?
C1A C7A H4B 108.9 . . ?
H4A C7A H4B 107.7 . . ?
N8A C9A C10A 108.08(17) . . ?
N8A C9A H9A 126.0 . . ?
C10A C9A H9A 126.0 . . ?
C9A C10A C11A 107.27(17) . . ?
C9A C10A H10A 126.4 . . ?
C11A C10A H10A 126.4 . . ?
C12A C11A C10A 107.40(16) . . ?
C12A C11A H11A 126.3 . . ?
C10A C11A H11A 126.3 . . ?
C11A C12A N8A 108.56(17) . . ?
C11A C12A H12A 125.7 . . ?
N8A C12A H12A 125.7 . . ?
C12B N8B C9B 108.87(19) . . ?
C12B N8B C7B 125.60(18) . . ?
C9B N8B C7B 125.52(19) . . ?
C3B C1B C2B 118.34(16) 3_667 . ?
C3B C1B C7B 118.86(16) 3_667 . ?
C2B C1B C7B 122.80(17) . . ?
C3B C2B C1B 120.57(17) . . ?
C3B C2B H2B 119.7 . . ?
C1B C2B H2B 119.7 . . ?
C2B C3B C1B 121.09(17) . 3_667 ?
C2B C3B H3B 119.5 . . ?
C1B C3B H3B 119.5 3_667 . ?
N8B C7B C1B 114.91(16) . . ?
N8B C7B H7B1 108.5 . . ?
C1B C7B H7B1 108.5 . . ?
N8B C7B H7B2 108.5 . . ?
C1B C7B H7B2 108.5 . . ?
H7B1 C7B H7B2 107.5 . . ?
C10B C9B N8B 108.2(2) . . ?
C10B C9B H9B 125.9 . . ?
N8B C9B H9B 125.9 . . ?
C9B C10B C11B 107.5(2) . . ?
C9B C10B H10B 126.3 . . ?
C11B C10B H10B 126.3 . . ?
C12B C11B C10B 107.2(2) . . ?
C12B C11B H11B 126.4 . . ?
C10B C11B H11B 126.4 . . ?
C11B C12B N8B 108.3(2) . . ?
C11B C12B H12B 125.8 . . ?
N8B C12B H12B 125.8 . . ?

loop_
_geom_bond_atom_site_label_1
_geom_bond_atom_site_label_2
_geom_bond_distance
_geom_bond_site_symmetry_2
_geom_bond_publ_flag
N8A C12A 1.363(2) . ?
N8A C9A 1.364(2) . ?
N8A C7A 1.459(2) . ?
C1A C3A 1.388(3) 3_567 ?
C1A C2A 1.389(2) . ?
C1A C7A 1.509(2) . ?
C2A C3A 1.386(2) . ?
C2A H2A 0.9500 . ?
C3A C1A 1.388(3) 3_567 ?
C3A H3A 0.9500 . ?
C7A H4A 0.9900 . ?
C7A H4B 0.9900 . ?
C9A C10A 1.370(3) . ?
C9A H9A 0.9500 . ?
C10A C11A 1.403(3) . ?
C10A H10A 0.9500 . ?
C11A C12A 1.359(3) . ?
C11A H11A 0.9500 . ?
C12A H12A 0.9500 . ?
N8B C12B 1.359(3) . ?
N8B C9B 1.362(3) . ?
N8B C7B 1.450(2) . ?
C1B C3B 1.385(3) 3_667 ?
C1B C2B 1.386(2) . ?
C1B C7B 1.518(2) . ?
C2B C3B 1.385(2) . ?
C2B H2B 0.9500 . ?
C3B C1B 1.385(3) 3_667 ?
C3B H3B 0.9500 . ?
C7B H7B1 0.9900 . ?
C7B H7B2 0.9900 . ?
C9B C10B 1.356(3) . ?
C9B H9B 0.9500 . ?
C10B C11B 1.406(4) . ?
C10B H10B 0.9500 . ?
C11B C12B 1.357(3) . ?
C11B H11B 0.9500 . ?
C12B H12B 0.9500 . ?

loop_
_geom_torsion_atom_site_label_1
_geom_torsion_atom_site_label_2
_geom_torsion_atom_site_label_3
_geom_torsion_atom_site_label_4
_geom_torsion
_geom_torsion_site_symmetry_1
_geom_torsion_site_symmetry_2
_geom_torsion_site_symmetry_3
_geom_torsion_site_symmetry_4
_geom_torsion_publ_flag
C3A C1A C2A C3A -0.3(3) 3_567 . . . ?
C7A C1A C2A C3A 178.86(15) . . . . ?
C1A C2A C3A C1A 0.3(3) . . . 3_567 ?
C12A N8A C7A C1A -73.2(2) . . . . ?
C9A N8A C7A C1A 101.7(2) . . . . ?
C3A C1A C7A N8A -32.3(2) 3_567 . . . ?
C2A C1A C7A N8A 148.59(16) . . . . ?
C12A N8A C9A C10A -0.8(2) . . . . ?
C7A N8A C9A C10A -176.49(17) . . . . ?
N8A C9A C10A C11A 0.5(2) . . . . ?
C9A C10A C11A C12A 0.0(2) . . . . ?
C10A C11A C12A N8A -0.5(2) . . . . ?
C9A N8A C12A C11A 0.8(2) . . . . ?
C7A N8A C12A C11A 176.51(17) . . . . ?
C3B C1B C2B C3B 0.1(3) 3_667 . . . ?
C7B C1B C2B C3B 179.2(2) . . . . ?
C1B C2B C3B C1B -0.1(3) . . . 3_667 ?
C12B N8B C7B C1B 89.0(2) . . . . ?
C9B N8B C7B C1B -90.0(2) . . . . ?
C3B C1B C7B N8B -166.12(18) 3_667 . . . ?
C2B C1B C7B N8B 14.8(3) . . . . ?
C12B N8B C9B C10B 0.0(2) . . . . ?
C7B N8B C9B C10B 179.09(17) . . . . ?
N8B C9B C10B C11B 0.0(2) . . . . ?
C9B C10B C11B C12B 0.0(2) . . . . ?
C10B C11B C12B N8B 0.0(2) . . . . ?
C9B N8B C12B C11B 0.0(2) . . . . ?
C7B N8B C12B C11B -179.10(17) . . . . ?
